data_4111210
loop_
_publ_author_name
'Andreas Franken'
'Thomas D. McGrath'
'F. Gordon A. Stone'

_publ_contact_author_address
; Department of Chemistry and Biochemistry
  Baylor University
  One Bear Place # 97348
  Waco
  TX, 76798-7348
  USA
;
_publ_contact_author_email Gordon_Stone@baylor.edu
_publ_contact_author_fax '+1 254 710 2403'
_publ_contact_author_name 'Prof. F. Gordon A. Stone'
_publ_contact_author_phone '+1 254 710 4427'
_publ_section_title
;
 Iridium-Iron-Monocarborane Clusters from Oxidative Insertion Reactions of
 [IrCl(CO)(PPh~3~)~2~] with Ferracarborane Anions
;
_journal_name_full 'Journal of the American Chemical Society'
_journal_page_first 16169
_journal_page_last 16177
_journal_paper_doi 10.1021/ja065042n
_journal_volume 128
_journal_year 2006
_chemical_formula_moiety 'C40 H40 B6 Fe Ir N2 O3 P, 0.5(C H2 Cl2)'
_chemical_formula_sum 'C40.5 H41 B6 Cl Fe Ir N2 O3 P'
_chemical_formula_weight 983.08
_chemical_name_systematic
; 
 ? 
;
_space_group_IT_number 14
_symmetry_cell_setting monoclinic
_symmetry_space_group_name_Hall '-P 2yn'
_symmetry_space_group_name_H-M 'P 1 21/n 1'
_atom_sites_solution_hydrogens geom
_atom_sites_solution_primary direct
_atom_sites_solution_secondary difmap
_audit_creation_date ' 2006'
_audit_creation_method SHELXL-97
_audit_update_record
;
 ?
;
_cell_angle_alpha 90.00
_cell_angle_beta 91.1460(10)
_cell_angle_gamma 90.00
_cell_formula_units_Z 4
_cell_length_a 10.3944(3)
_cell_length_b 18.8160(6)
_cell_length_c 21.2227(6)
_cell_measurement_reflns_used 5148
_cell_measurement_temperature 110(2)
_cell_measurement_theta_max 26.77
_cell_measurement_theta_min 2.37
_cell_volume 4149.9(2)
_computing_cell_refinement 'Bruker APEX2 (Bruker, 2003)'
_computing_data_collection 'Bruker APEX2 (Bruker, 2003)'
_computing_data_reduction 'Bruker APEX2 (Bruker, 2003)'
_computing_molecular_graphics 'Bruker SHELXTL (Bruker, 2001)'
_computing_publication_material 'Bruker SHELXTL (Bruker, 2001)'
_computing_structure_refinement 'Bruker SHELXTL (Bruker, 2001)'
_computing_structure_solution 'Bruker SHELXTL (Bruker, 2001)'
_diffrn_ambient_temperature 110(2)
_diffrn_measured_fraction_theta_full 0.987
_diffrn_measured_fraction_theta_max 0.938
_diffrn_measurement_device_type 'Bruker-Nonius X8 APEX CCD area detector'
_diffrn_measurement_method 'phi and omega scans'
_diffrn_radiation_monochromator graphite
_diffrn_radiation_source 'fine-focus sealed tube'
_diffrn_radiation_type MoK\a
_diffrn_radiation_wavelength 0.71073
_diffrn_reflns_av_R_equivalents 0.0711
_diffrn_reflns_av_sigmaI/netI 0.0837
_diffrn_reflns_limit_h_max 14
_diffrn_reflns_limit_h_min -14
_diffrn_reflns_limit_k_max 23
_diffrn_reflns_limit_k_min -26
_diffrn_reflns_limit_l_max 27
_diffrn_reflns_limit_l_min -20
_diffrn_reflns_number 40593
_diffrn_reflns_theta_full 25.00
_diffrn_reflns_theta_max 29.52
_diffrn_reflns_theta_min 2.16
_exptl_absorpt_coefficient_mu 3.696
_exptl_absorpt_correction_T_max 0.704
_exptl_absorpt_correction_T_min 0.538
_exptl_absorpt_correction_type multi-scan
_exptl_absorpt_process_details 'SADABS (Bruker, 2003)'
_exptl_crystal_colour orange
_exptl_crystal_density_diffrn 1.573
_exptl_crystal_description prism
_exptl_crystal_F_000 1948
_exptl_crystal_size_max 0.17
_exptl_crystal_size_mid 0.14
_exptl_crystal_size_min 0.10
_refine_diff_density_max 1.407
_refine_diff_density_min -0.829
_refine_diff_density_rms 0.171
_refine_ls_extinction_method none
_refine_ls_goodness_of_fit_ref 1.019
_refine_ls_hydrogen_treatment constr
_refine_ls_matrix_type full
_refine_ls_number_parameters 514
_refine_ls_number_reflns 10879
_refine_ls_number_restraints 0
_refine_ls_restrained_S_all 1.019
_refine_ls_R_factor_all 0.0735
_refine_ls_R_factor_gt 0.0416
_refine_ls_shift/su_max 0.002
_refine_ls_shift/su_mean 0.000
_refine_ls_structure_factor_coef Fsqd
_refine_ls_weighting_details 'calc w=1/[\s^2^(Fo^2^)+(0.0238P)^2^+0.0000P] where P=(Fo^2^+2Fc^2^)/3'
_refine_ls_weighting_scheme calc
_refine_ls_wR_factor_gt 0.0698
_refine_ls_wR_factor_ref 0.0806
_reflns_number_gt 7719
_reflns_number_total 10879
_reflns_threshold_expression >2sigma(I)
_cod_data_source_file ja065042nsi20060713_084604.cif
_cod_data_source_block 8
_cod_original_sg_symbol_H-M 'P 1 21/n 1 '
_cod_original_formula_sum 'C40.50 H41 B6 Cl Fe Ir N2 O3 P'
_cod_database_code 4111210

loop_
_symmetry_equiv_pos_as_xyz
'x, y, z'
'-x+1/2, y+1/2, -z+1/2'
'-x, -y, -z'
'x-1/2, -y-1/2, z-1/2'

loop_
_atom_site_label
_atom_site_type_symbol
_atom_site_fract_x
_atom_site_fract_y
_atom_site_fract_z
_atom_site_U_iso_or_equiv
_atom_site_adp_type
_atom_site_occupancy
_atom_site_symmetry_multiplicity
_atom_site_calc_flag
_atom_site_refinement_flags
C1 C 0.5690(4) 0.3089(2) 0.2193(2) 0.0229(10) Uani 1 1 d .
H1 H 0.4788 0.2913 0.2428 0.027 Uiso 1 1 calc R
B2 B 0.6175(5) 0.2740(3) 0.1561(2) 0.0215(12) Uani 1 1 d .
H2 H 0.5597 0.2336 0.1290 0.026 Uiso 1 1 calc R
B3 B 0.7037(4) 0.2683(3) 0.2293(3) 0.0216(12) Uani 1 1 d .
H3 H 0.7192 0.2239 0.2638 0.026 Uiso 1 1 calc R
B4 B 0.6592(4) 0.3712(3) 0.2463(3) 0.0225(12) Uani 1 1 d .
H4 H 0.6434 0.3980 0.2927 0.027 Uiso 1 1 calc R
B5 B 0.5732(5) 0.3768(3) 0.1737(3) 0.0241(12) Uani 1 1 d .
H5 H 0.4858 0.4079 0.1590 0.029 Uiso 1 1 calc R
B6 B 0.7797(5) 0.2644(2) 0.1569(2) 0.0222(12) Uani 1 1 d .
H6 H 0.8380 0.2205 0.1361 0.027 Uiso 1 1 calc R
B8 B 0.7143(5) 0.4218(3) 0.1856(2) 0.0227(12) Uani 1 1 d .
H8 H 0.7309 0.4806 0.1837 0.027 Uiso 1 1 calc R
Ir1 Ir 0.870296(14) 0.348947(8) 0.215081(8) 0.01450(5) Uani 1 1 d .
C71 C 0.9768(4) 0.4326(2) 0.1932(2) 0.0160(9) Uani 1 1 d .
N71 N 1.0379(3) 0.47989(17) 0.17613(16) 0.0197(8) Uani 1 1 d .
C711 C 1.1200(4) 0.53191(19) 0.1511(2) 0.0174(9) Uani 1 1 d .
C712 C 1.2084(4) 0.5099(2) 0.1068(2) 0.0227(10) Uani 1 1 d .
C713 C 1.2144(5) 0.4336(2) 0.0861(2) 0.0346(12) Uani 1 1 d .
H71A H 1.2816 0.4281 0.0547 0.052 Uiso 0.50 1 calc PR
H71B H 1.1311 0.4196 0.0674 0.052 Uiso 0.50 1 calc PR
H71C H 1.2342 0.4033 0.1226 0.052 Uiso 0.50 1 calc PR
H71D H 1.1497 0.4059 0.1084 0.052 Uiso 0.50 1 calc PR
H71E H 1.3002 0.4144 0.0957 0.052 Uiso 0.50 1 calc PR
H71F H 1.1971 0.4307 0.0406 0.052 Uiso 0.50 1 calc PR
C714 C 1.2906(4) 0.5614(2) 0.0834(2) 0.0297(11) Uani 1 1 d .
H714 H 1.3539 0.5484 0.0539 0.036 Uiso 1 1 calc R
C715 C 1.2813(5) 0.6315(2) 0.1029(2) 0.0327(12) Uani 1 1 d .
H715 H 1.3373 0.6662 0.0860 0.039 Uiso 1 1 calc R
C716 C 1.1917(5) 0.6509(2) 0.1462(2) 0.0324(12) Uani 1 1 d .
H716 H 1.1868 0.6992 0.1591 0.039 Uiso 1 1 calc R
C717 C 1.1077(4) 0.6014(2) 0.1719(2) 0.0248(10) Uani 1 1 d .
C718 C 1.0086(5) 0.6219(2) 0.2192(3) 0.0428(14) Uani 1 1 d .
H71G H 1.0144 0.6730 0.2277 0.064 Uiso 0.50 1 calc PR
H71H H 1.0243 0.5955 0.2584 0.064 Uiso 0.50 1 calc PR
H71I H 0.9226 0.6105 0.2024 0.064 Uiso 0.50 1 calc PR
H71J H 0.9598 0.5797 0.2313 0.064 Uiso 0.50 1 calc PR
H71K H 0.9499 0.6572 0.2006 0.064 Uiso 0.50 1 calc PR
H71L H 1.0516 0.6422 0.2566 0.064 Uiso 0.50 1 calc PR
C72 C 1.0086(4) 0.2775(2) 0.2018(2) 0.0173(9) Uani 1 1 d .
N72 N 1.0817(3) 0.23289(18) 0.19054(18) 0.0245(9) Uani 1 1 d .
C721 C 1.1550(4) 0.1729(2) 0.1743(2) 0.0254(11) Uani 1 1 d .
C722 C 1.1253(5) 0.1079(2) 0.2016(2) 0.0302(12) Uani 1 1 d .
C723 C 1.0168(5) 0.0994(2) 0.2477(2) 0.0389(13) Uani 1 1 d .
H72A H 1.0124 0.0498 0.2615 0.058 Uiso 0.50 1 calc PR
H72B H 0.9351 0.1128 0.2270 0.058 Uiso 0.50 1 calc PR
H72C H 1.0326 0.1301 0.2843 0.058 Uiso 0.50 1 calc PR
H72D H 0.9744 0.1453 0.2537 0.058 Uiso 0.50 1 calc PR
H72E H 1.0516 0.0823 0.2882 0.058 Uiso 0.50 1 calc PR
H72F H 0.9541 0.0650 0.2309 0.058 Uiso 0.50 1 calc PR
C724 C 1.2006(5) 0.0504(2) 0.1844(2) 0.0384(13) Uani 1 1 d .
H724 H 1.1843 0.0052 0.2026 0.046 Uiso 1 1 calc R
C725 C 1.2976(5) 0.0566(2) 0.1420(3) 0.0406(14) Uani 1 1 d .
H725 H 1.3481 0.0163 0.1319 0.049 Uiso 1 1 calc R
C726 C 1.3227(5) 0.1220(3) 0.1137(2) 0.0365(13) Uani 1 1 d .
H726 H 1.3891 0.1260 0.0838 0.044 Uiso 1 1 calc R
C727 C 1.2497(4) 0.1815(2) 0.1295(2) 0.0254(11) Uani 1 1 d .
C728 C 1.2735(4) 0.2526(2) 0.0995(2) 0.0313(12) Uani 1 1 d .
H72G H 1.3434 0.2483 0.0694 0.047 Uiso 0.50 1 calc PR
H72H H 1.2977 0.2873 0.1321 0.047 Uiso 0.50 1 calc PR
H72I H 1.1951 0.2686 0.0774 0.047 Uiso 0.50 1 calc PR
H72J H 1.2141 0.2878 0.1165 0.047 Uiso 0.50 1 calc PR
H72K H 1.2598 0.2489 0.0538 0.047 Uiso 0.50 1 calc PR
H72L H 1.3624 0.2675 0.1085 0.047 Uiso 0.50 1 calc PR
P1 P 0.91572(10) 0.35750(5) 0.32319(6) 0.0171(2) Uani 1 1 d .
C111 C 0.8367(4) 0.2894(2) 0.3692(2) 0.0195(10) Uani 1 1 d .
C112 C 0.7223(4) 0.3017(2) 0.3998(2) 0.0292(11) Uani 1 1 d .
H112 H 0.6886 0.3485 0.4021 0.035 Uiso 1 1 calc R
C113 C 0.6566(5) 0.2454(3) 0.4272(2) 0.0387(13) Uani 1 1 d .
H113 H 0.5785 0.2541 0.4484 0.046 Uiso 1 1 calc R
C114 C 0.7043(5) 0.1775(3) 0.4236(2) 0.0376(13) Uani 1 1 d .
H114 H 0.6587 0.1393 0.4422 0.045 Uiso 1 1 calc R
C115 C 0.8187(5) 0.1643(2) 0.3931(2) 0.0307(12) Uani 1 1 d .
H115 H 0.8518 0.1174 0.3908 0.037 Uiso 1 1 calc R
C116 C 0.8842(4) 0.2200(2) 0.3660(2) 0.0264(11) Uani 1 1 d .
H116 H 0.9624 0.2111 0.3450 0.032 Uiso 1 1 calc R
C121 C 0.8747(4) 0.4422(2) 0.3611(2) 0.0193(10) Uani 1 1 d .
C122 C 0.8801(4) 0.4496(2) 0.4271(2) 0.0318(12) Uani 1 1 d .
H122 H 0.9021 0.4099 0.4527 0.038 Uiso 1 1 calc R
C123 C 0.8536(5) 0.5141(2) 0.4549(2) 0.0366(13) Uani 1 1 d .
H123 H 0.8568 0.5186 0.4995 0.044 Uiso 1 1 calc R
C124 C 0.8225(4) 0.5719(2) 0.4179(2) 0.0316(12) Uani 1 1 d .
H124 H 0.8049 0.6164 0.4371 0.038 Uiso 1 1 calc R
C125 C 0.8167(4) 0.5659(2) 0.3533(2) 0.0269(11) Uani 1 1 d .
H125 H 0.7965 0.6062 0.3280 0.032 Uiso 1 1 calc R
C126 C 0.8407(4) 0.5006(2) 0.3254(2) 0.0230(10) Uani 1 1 d .
H126 H 0.8335 0.4962 0.2809 0.028 Uiso 1 1 calc R
C131 C 1.0858(4) 0.3478(2) 0.3469(2) 0.0192(9) Uani 1 1 d .
C132 C 1.1825(4) 0.3662(2) 0.3056(2) 0.0208(10) Uani 1 1 d .
H132 H 1.1601 0.3799 0.2637 0.025 Uiso 1 1 calc R
C133 C 1.3111(4) 0.3651(2) 0.3244(2) 0.0254(11) Uani 1 1 d .
H133 H 1.3756 0.3776 0.2952 0.031 Uiso 1 1 calc R
C134 C 1.3458(5) 0.3459(2) 0.3851(3) 0.0345(13) Uani 1 1 d .
H134 H 1.4336 0.3461 0.3985 0.041 Uiso 1 1 calc R
C135 C 1.2491(5) 0.3262(2) 0.4266(2) 0.0335(13) Uani 1 1 d .
H135 H 1.2719 0.3117 0.4682 0.040 Uiso 1 1 calc R
C136 C 1.1214(4) 0.3274(2) 0.4080(2) 0.0275(11) Uani 1 1 d .
H136 H 1.0571 0.3142 0.4370 0.033 Uiso 1 1 calc R
Fe1 Fe 0.73580(6) 0.35677(3) 0.10405(3) 0.01969(14) Uani 1 1 d .
C91 C 0.7856(5) 0.4433(2) 0.0810(2) 0.0310(12) Uani 1 1 d .
O91 O 0.8224(4) 0.49722(18) 0.06254(16) 0.0460(10) Uani 1 1 d .
C92 C 0.8560(4) 0.3119(3) 0.0613(2) 0.0292(11) Uani 1 1 d .
O92 O 0.9355(3) 0.2860(2) 0.03256(17) 0.0478(10) Uani 1 1 d .
C93 C 0.6058(5) 0.3485(2) 0.0503(2) 0.0302(11) Uani 1 1 d .
O93 O 0.5180(3) 0.34249(19) 0.01650(16) 0.0472(10) Uani 1 1 d .
C1S C 0.4962(12) 0.5056(6) 0.4479(5) 0.052(3) Uani 0.50 1 d P
H1S1 H 0.4128 0.4895 0.4296 0.062 Uiso 0.50 1 calc PR
H1S2 H 0.5621 0.5004 0.4152 0.062 Uiso 0.50 1 calc PR
Cl1S Cl 0.4841(3) 0.5969(2) 0.46966(19) 0.0648(10) Uani 0.50 1 d P
Cl2S Cl 0.5371(4) 0.4524(3) 0.5121(2) 0.0824(13) Uani 0.50 1 d P

loop_
_atom_site_aniso_label
_atom_site_aniso_U_11
_atom_site_aniso_U_22
_atom_site_aniso_U_33
_atom_site_aniso_U_23
_atom_site_aniso_U_13
_atom_site_aniso_U_12
C1 0.014(2) 0.030(3) 0.024(3) 0.003(2) 0.0062(19) -0.0004(17)
B2 0.022(2) 0.021(3) 0.022(3) 0.001(2) 0.000(2) -0.003(2)
B3 0.021(2) 0.018(2) 0.025(3) 0.003(2) -0.002(2) -0.0030(19)
B4 0.018(2) 0.022(3) 0.028(3) 0.001(2) 0.001(2) 0.0044(19)
B5 0.022(3) 0.024(3) 0.026(3) -0.002(2) 0.000(2) -0.001(2)
B6 0.023(2) 0.018(2) 0.026(3) -0.005(2) -0.004(2) -0.0025(19)
B8 0.023(3) 0.023(3) 0.022(3) -0.003(2) -0.002(2) 0.000(2)
Ir1 0.01575(7) 0.01175(8) 0.01605(10) -0.00001(7) 0.00163(6) -0.00051(6)
C71 0.0164(19) 0.017(2) 0.015(2) -0.0036(18) 0.0024(18) 0.0015(16)
N71 0.0216(18) 0.0205(19) 0.017(2) 0.0013(16) 0.0000(16) -0.0001(15)
C711 0.021(2) 0.012(2) 0.019(3) 0.0049(18) -0.0003(19) -0.0046(16)
C712 0.032(2) 0.019(2) 0.017(3) -0.002(2) 0.004(2) -0.0013(18)
C713 0.052(3) 0.021(2) 0.031(3) -0.006(2) 0.017(3) -0.003(2)
C714 0.034(3) 0.031(3) 0.025(3) 0.000(2) 0.008(2) -0.004(2)
C715 0.044(3) 0.027(3) 0.028(3) 0.007(2) 0.003(2) -0.016(2)
C716 0.047(3) 0.016(2) 0.036(3) -0.001(2) 0.011(3) -0.003(2)
C717 0.033(3) 0.018(2) 0.023(3) 0.000(2) 0.007(2) 0.0006(19)
C718 0.046(3) 0.022(3) 0.061(4) -0.007(3) 0.023(3) 0.004(2)
C72 0.018(2) 0.016(2) 0.018(3) 0.0001(19) 0.0004(19) -0.0052(16)
N72 0.0214(19) 0.0203(19) 0.032(3) -0.0034(18) -0.0035(18) 0.0002(15)
C721 0.024(2) 0.022(2) 0.031(3) -0.007(2) -0.002(2) 0.0052(18)
C722 0.037(3) 0.022(2) 0.032(3) -0.006(2) 0.003(2) 0.002(2)
C723 0.043(3) 0.025(3) 0.048(4) 0.000(3) 0.005(3) 0.000(2)
C724 0.051(3) 0.018(2) 0.046(4) -0.004(2) 0.004(3) 0.007(2)
C725 0.049(3) 0.022(3) 0.051(4) -0.010(3) 0.003(3) 0.017(2)
C726 0.027(3) 0.041(3) 0.041(4) -0.006(3) 0.004(2) 0.010(2)
C727 0.025(2) 0.021(2) 0.030(3) -0.005(2) -0.004(2) 0.0038(18)
C728 0.029(2) 0.028(3) 0.037(3) 0.001(2) 0.003(2) 0.004(2)
P1 0.0159(5) 0.0175(6) 0.0178(7) 0.0006(5) 0.0010(5) 0.0009(4)
C111 0.022(2) 0.023(2) 0.014(3) 0.0009(19) -0.0004(19) -0.0005(17)
C112 0.024(2) 0.034(3) 0.029(3) 0.010(2) -0.001(2) 0.004(2)
C113 0.029(3) 0.057(3) 0.031(3) 0.025(3) 0.007(2) 0.001(2)
C114 0.038(3) 0.039(3) 0.035(3) 0.019(3) -0.004(3) -0.010(2)
C115 0.042(3) 0.020(2) 0.030(3) 0.012(2) -0.009(2) -0.005(2)
C116 0.029(2) 0.024(2) 0.026(3) 0.004(2) 0.003(2) 0.0005(19)
C121 0.017(2) 0.023(2) 0.019(3) -0.005(2) 0.0012(19) 0.0034(17)
C122 0.038(3) 0.034(3) 0.023(3) -0.003(2) -0.007(2) 0.015(2)
C123 0.047(3) 0.040(3) 0.023(3) -0.015(2) -0.005(3) 0.012(2)
C124 0.038(3) 0.023(2) 0.034(3) -0.011(2) -0.002(2) 0.010(2)
C125 0.031(2) 0.021(2) 0.029(3) -0.003(2) 0.005(2) 0.0068(19)
C126 0.028(2) 0.025(2) 0.016(3) -0.006(2) 0.002(2) 0.0016(19)
C131 0.021(2) 0.0127(19) 0.024(3) -0.007(2) -0.0050(19) 0.0002(17)
C132 0.021(2) 0.017(2) 0.025(3) -0.0010(19) 0.000(2) 0.0031(16)
C133 0.017(2) 0.017(2) 0.043(3) -0.003(2) 0.002(2) 0.0015(16)
C134 0.029(2) 0.021(2) 0.054(4) -0.010(2) -0.019(3) 0.009(2)
C135 0.037(3) 0.032(3) 0.031(3) -0.005(2) -0.015(3) 0.008(2)
C136 0.028(2) 0.027(2) 0.028(3) -0.006(2) -0.005(2) 0.0057(19)
Fe1 0.0204(3) 0.0223(3) 0.0163(4) -0.0012(3) 0.0005(3) -0.0027(2)
C91 0.039(3) 0.033(3) 0.021(3) 0.003(2) -0.006(2) -0.005(2)
O91 0.071(3) 0.034(2) 0.032(2) 0.0102(18) -0.006(2) -0.0195(19)
C92 0.028(3) 0.041(3) 0.019(3) -0.006(2) 0.000(2) -0.006(2)
O92 0.039(2) 0.069(3) 0.036(2) -0.022(2) 0.0136(19) 0.0002(19)
C93 0.034(3) 0.042(3) 0.015(3) 0.008(2) 0.002(2) -0.010(2)
O93 0.0321(19) 0.085(3) 0.025(2) 0.016(2) -0.0077(17) -0.0184(19)
C1S 0.076(9) 0.044(7) 0.035(8) -0.015(6) -0.011(7) 0.008(6)
Cl1S 0.060(2) 0.065(2) 0.069(3) -0.019(2) -0.026(2) 0.0069(18)
Cl2S 0.066(2) 0.101(4) 0.080(3) 0.028(3) -0.014(2) 0.007(3)

loop_
_atom_type_symbol
_atom_type_description
_atom_type_scat_dispersion_real
_atom_type_scat_dispersion_imag
_atom_type_scat_source
C C 0.0033 0.0016 'International Tables Vol C Tables 4.2.6.8 and 6.1.1.4'
H H 0.0000 0.0000 'International Tables Vol C Tables 4.2.6.8 and 6.1.1.4'
B B 0.0013 0.0007 'International Tables Vol C Tables 4.2.6.8 and 6.1.1.4'
N N 0.0061 0.0033 'International Tables Vol C Tables 4.2.6.8 and 6.1.1.4'
O O 0.0106 0.0060 'International Tables Vol C Tables 4.2.6.8 and 6.1.1.4'
P P 0.1023 0.0942 'International Tables Vol C Tables 4.2.6.8 and 6.1.1.4'
Fe Fe 0.3463 0.8444 'International Tables Vol C Tables 4.2.6.8 and 6.1.1.4'
Ir Ir -1.4442 7.9887 'International Tables Vol C Tables 4.2.6.8 and 6.1.1.4'
Cl Cl 0.1484 0.1585 'International Tables Vol C Tables 4.2.6.8 and 6.1.1.4'

loop_
_geom_angle_atom_site_label_1
_geom_angle_atom_site_label_2
_geom_angle_atom_site_label_3
_geom_angle
_geom_angle_site_symmetry_1
_geom_angle_site_symmetry_3
B2 C1 B4 114.4(4) . .
B2 C1 B5 78.9(3) . .
B4 C1 B5 67.0(3) . .
B2 C1 B3 67.9(3) . .
B4 C1 B3 78.3(3) . .
B5 C1 B3 115.1(4) . .
C1 B2 B6 111.6(4) . .
C1 B2 B3 56.6(3) . .
B6 B2 B3 60.1(3) . .
C1 B2 B5 50.9(3) . .
B6 B2 B5 109.2(3) . .
B3 B2 B5 90.4(3) . .
C1 B2 Fe1 108.0(3) . .
B6 B2 Fe1 62.1(2) . .
B3 B2 Fe1 101.3(3) . .
B5 B2 Fe1 64.2(2) . .
C1 B3 B6 108.2(4) . .
C1 B3 B2 55.5(3) . .
B6 B3 B2 57.5(3) . .
C1 B3 B4 50.7(2) . .
B6 B3 B4 107.9(3) . .
B2 B3 B4 89.2(3) . .
C1 B3 Ir1 108.8(3) . .
B6 B3 Ir1 64.0(2) . .
B2 B3 Ir1 102.2(3) . .
B4 B3 Ir1 64.72(19) . .
C1 B4 B8 109.9(4) . .
C1 B4 B5 56.6(3) . .
B8 B4 B5 58.7(3) . .
C1 B4 B3 51.0(2) . .
B8 B4 B3 108.5(4) . .
B5 B4 B3 90.9(3) . .
C1 B4 Ir1 108.3(3) . .
B8 B4 Ir1 63.7(2) . .
B5 B4 Ir1 102.9(3) . .
B3 B4 Ir1 63.89(19) . .
C1 B5 B8 109.9(4) . .
C1 B5 B4 56.4(3) . .
B8 B5 B4 58.9(3) . .
C1 B5 B2 50.2(3) . .
B8 B5 B2 107.7(3) . .
B4 B5 B2 89.5(3) . .
C1 B5 Fe1 106.7(3) . .
B8 B5 Fe1 62.3(2) . .
B4 B5 Fe1 100.7(3) . .
B2 B5 Fe1 63.4(2) . .
B2 B6 B3 62.4(3) . .
B2 B6 Fe1 72.7(2) . .
B3 B6 Fe1 109.6(3) . .
B2 B6 Ir1 110.0(3) . .
B3 B6 Ir1 70.9(2) . .
Fe1 B6 Ir1 77.88(16) . .
B5 B8 B4 62.3(3) . .
B5 B8 Fe1 72.6(3) . .
B4 B8 Fe1 109.5(3) . .
B5 B8 Ir1 111.0(3) . .
B4 B8 Ir1 72.2(2) . .
Fe1 B8 Ir1 77.60(17) . .
C71 Ir1 C72 95.44(16) . .
C71 Ir1 B8 81.43(17) . .
C72 Ir1 B8 155.24(18) . .
C71 Ir1 B6 132.25(18) . .
C72 Ir1 B6 74.70(17) . .
B8 Ir1 B6 89.19(18) . .
C71 Ir1 B3 165.37(16) . .
C72 Ir1 B3 96.85(16) . .
B8 Ir1 B3 84.09(18) . .
B6 Ir1 B3 45.11(19) . .
C71 Ir1 P1 94.16(12) . .
C72 Ir1 P1 93.05(12) . .
B8 Ir1 P1 111.64(14) . .
B6 Ir1 P1 132.26(14) . .
B3 Ir1 P1 93.08(13) . .
C71 Ir1 B4 117.03(16) . .
C72 Ir1 B4 147.47(16) . .
B8 Ir1 B4 44.06(18) . .
B6 Ir1 B4 84.04(18) . .
B3 Ir1 B4 51.39(16) . .
P1 Ir1 B4 83.21(14) . .
C71 Ir1 Fe1 91.93(11) . .
C72 Ir1 Fe1 105.88(12) . .
B8 Ir1 Fe1 50.04(13) . .
B6 Ir1 Fe1 49.42(13) . .
B3 Ir1 Fe1 77.10(13) . .
P1 Ir1 Fe1 159.46(3) . .
B4 Ir1 Fe1 76.56(13) . .
N71 C71 Ir1 175.3(4) . .
C71 N71 C711 173.4(4) . .
C717 C711 C712 124.2(4) . .
C717 C711 N71 118.3(4) . .
C712 C711 N71 117.5(4) . .
C714 C712 C711 116.9(4) . .
C714 C712 C713 122.2(4) . .
C711 C712 C713 120.9(4) . .
C715 C714 C712 120.7(4) . .
C716 C715 C714 120.4(4) . .
C715 C716 C717 121.5(4) . .
C711 C717 C716 116.3(4) . .
C711 C717 C718 121.5(4) . .
C716 C717 C718 122.2(4) . .
N72 C72 Ir1 174.1(4) . .
C72 N72 C721 171.8(4) . .
C722 C721 C727 123.7(4) . .
C722 C721 N72 118.4(4) . .
C727 C721 N72 117.8(4) . .
C724 C722 C721 116.3(5) . .
C724 C722 C723 121.2(4) . .
C721 C722 C723 122.5(4) . .
C725 C724 C722 122.2(5) . .
C724 C725 C726 120.3(4) . .
C725 C726 C727 119.7(5) . .
C721 C727 C726 117.7(4) . .
C721 C727 C728 121.2(4) . .
C726 C727 C728 121.1(4) . .
C111 P1 C131 103.05(19) . .
C111 P1 C121 105.3(2) . .
C131 P1 C121 101.32(17) . .
C111 P1 Ir1 113.23(14) . .
C131 P1 Ir1 115.84(15) . .
C121 P1 Ir1 116.41(14) . .
C112 C111 C116 119.0(4) . .
C112 C111 P1 122.4(3) . .
C116 C111 P1 118.0(3) . .
C111 C112 C113 120.1(4) . .
C114 C113 C112 120.3(5) . .
C113 C114 C115 120.3(5) . .
C116 C115 C114 119.5(4) . .
C115 C116 C111 120.8(4) . .
C126 C121 C122 118.2(4) . .
C126 C121 P1 120.7(3) . .
C122 C121 P1 121.1(3) . .
C123 C122 C121 120.6(4) . .
C124 C123 C122 119.8(5) . .
C125 C124 C123 120.6(4) . .
C124 C125 C126 119.6(4) . .
C121 C126 C125 121.2(4) . .
C132 C131 C136 118.2(4) . .
C132 C131 P1 120.5(3) . .
C136 C131 P1 121.2(3) . .
C133 C132 C131 121.3(4) . .
C134 C133 C132 120.3(5) . .
C133 C134 C135 118.7(4) . .
C136 C135 C134 121.0(5) . .
C135 C136 C131 120.4(5) . .
C93 Fe1 C92 99.5(2) . .
C93 Fe1 C91 97.3(2) . .
C92 Fe1 C91 94.8(2) . .
C93 Fe1 B6 115.26(19) . .
C92 Fe1 B6 74.5(2) . .
C91 Fe1 B6 146.84(19) . .
C93 Fe1 B8 119.0(2) . .
C92 Fe1 B8 140.77(19) . .
C91 Fe1 B8 74.6(2) . .
B6 Fe1 B8 93.81(19) . .
C93 Fe1 B2 80.75(19) . .
C92 Fe1 B2 108.3(2) . .
C91 Fe1 B2 156.8(2) . .
B6 Fe1 B2 45.17(17) . .
B8 Fe1 B2 86.15(19) . .
C93 Fe1 B5 82.4(2) . .
C92 Fe1 B5 160.4(2) . .
C91 Fe1 B5 104.4(2) . .
B6 Fe1 B5 86.99(19) . .
B8 Fe1 B5 45.09(17) . .
B2 Fe1 B5 52.48(17) . .
C93 Fe1 Ir1 158.87(15) . .
C92 Fe1 Ir1 93.60(15) . .
C91 Fe1 Ir1 98.06(14) . .
B6 Fe1 Ir1 52.70(12) . .
B8 Fe1 Ir1 52.35(13) . .
B2 Fe1 Ir1 79.43(12) . .
B5 Fe1 Ir1 79.82(13) . .
O91 C91 Fe1 175.1(5) . .
O92 C92 Fe1 176.8(5) . .
O93 C93 Fe1 177.8(4) . .
Cl2S C1S Cl1S 111.7(7) . .
Cl2S Cl1S C1S 41.2(5) 3_666 .
Cl1S Cl2S C1S 104.9(8) 3_666 3_666
Cl1S Cl2S C1S 139.7(6) 3_666 .
C1S Cl2S C1S 96.0(8) 3_666 .
Cl1S Cl2S Cl2S 144.4(5) 3_666 3_666
C1S Cl2S Cl2S 59.1(6) 3_666 3_666
C1S Cl2S Cl2S 36.9(4) . 3_666

loop_
_geom_bond_atom_site_label_1
_geom_bond_atom_site_label_2
_geom_bond_distance
_geom_bond_site_symmetry_2
C1 B2 1.586(7) .
C1 B4 1.600(6) .
C1 B5 1.603(7) .
C1 B3 1.606(6) .
B2 B6 1.695(7) .
B2 B3 1.782(7) .
B2 B5 2.026(7) .
B2 Fe1 2.283(5) .
B3 B6 1.744(8) .
B3 B4 2.024(7) .
B3 Ir1 2.326(5) .
B4 B8 1.711(7) .
B4 B5 1.769(7) .
B4 Ir1 2.343(5) .
B5 B8 1.707(7) .
B5 Fe1 2.299(5) .
B6 Fe1 2.113(5) .
B6 Ir1 2.213(5) .
B8 Fe1 2.135(5) .
B8 Ir1 2.205(5) .
Ir1 C71 1.984(4) .
Ir1 C72 1.993(4) .
Ir1 P1 2.3388(12) .
Ir1 Fe1 2.7196(6) .
C71 N71 1.156(5) .
N71 C711 1.410(5) .
C711 C717 1.387(5) .
C711 C712 1.391(6) .
C712 C714 1.390(6) .
C712 C713 1.504(5) .
C714 C715 1.385(6) .
C715 C716 1.372(7) .
C716 C717 1.395(6) .
C717 C718 1.503(6) .
C72 N72 1.159(5) .
N72 C721 1.410(5) .
C721 C722 1.390(6) .
C721 C727 1.391(6) .
C722 C724 1.389(6) .
C722 C723 1.516(7) .
C724 C725 1.369(7) .
C725 C726 1.396(7) .
C726 C727 1.398(6) .
C727 C728 1.505(6) .
P1 C111 1.817(4) .
P1 C131 1.837(4) .
P1 C121 1.839(4) .
C111 C112 1.385(6) .
C111 C116 1.398(5) .
C112 C113 1.393(6) .
C113 C114 1.373(6) .
C114 C115 1.388(7) .
C115 C116 1.381(6) .
C121 C126 1.378(5) .
C121 C122 1.408(6) .
C122 C123 1.380(6) .
C123 C124 1.377(6) .
C124 C125 1.375(6) .
C125 C126 1.388(5) .
C131 C132 1.391(6) .
C131 C136 1.397(6) .
C132 C133 1.387(5) .
C133 C134 1.379(7) .
C134 C135 1.400(7) .
C135 C136 1.377(6) .
Fe1 C93 1.759(5) .
Fe1 C92 1.773(5) .
Fe1 C91 1.780(5) .
C91 O91 1.156(5) .
C92 O92 1.146(5) .
C93 O93 1.154(5) .
C1S Cl2S 1.736(10) .
C1S Cl1S 1.785(11) .
Cl1S Cl2S 1.031(4) 3_666
Cl2S Cl1S 1.031(4) 3_666
Cl2S C1S 1.215(11) 3_666
Cl2S Cl2S 2.013(9) 3_666
